data_7057507
loop_
_publ_author_name
'Seth, Saikat Kumar'
'Bauz\'a, Antonio'
'Frontera, Antonio'

_publ_section_title
;
 Bipolar behaviour of salt-bridges: a combined theoretical and
 crystallographic study
;
_journal_issue 14
_journal_name_full 'New Journal of Chemistry'
_journal_page_first 12134
_journal_paper_doi 10.1039/C8NJ02194E
_journal_volume 42
_journal_year 2018
_chemical_formula_sum 'C10 H14 N2 O4'
_chemical_formula_weight 226.23
_space_group_crystal_system monoclinic
_space_group_IT_number 14
_space_group_name_Hall '-P 2yn'
_space_group_name_H-M_alt 'P 1 21/n 1'
_symmetry_space_group_name_Hall '-P 2yn'
_symmetry_space_group_name_H-M 'P 1 21/n 1'
_atom_sites_solution_hydrogens geom
_audit_creation_method SHELXL-2018/1
_audit_update_record
;
2018-03-15 deposited with the CCDC.
2018-06-13 downloaded from the CCDC.
;
_cell_angle_alpha 90
_cell_angle_beta 97.413(2)
_cell_angle_gamma 90
_cell_formula_units_Z 4
_cell_length_a 4.932(2)
_cell_length_b 20.575(3)
_cell_length_c 10.644(2)
_cell_measurement_reflns_used 1250
_cell_measurement_temperature 120(2)
_cell_measurement_theta_max 25.0
_cell_measurement_theta_min 1.5
_cell_volume 1071.1(5)
_computing_cell_refinement 'APEX2(Bruker,2007)and SAINT (Bruker,2007)'
_computing_data_collection 'APEX2 (Bruker, 2007)'
_computing_data_reduction 'SAINT(Bruker,2007)and XPREP(Bruker,2007)'
_computing_molecular_graphics
;    
ORTEP-3 for Windows (Farrugia, 1997), DIAMOND (Brandenburg,
1999) and Mercury (Macrae <i>et al.</i>, 2006)
;
_computing_publication_material 'PLATON (Spek, 2009)'
_computing_structure_refinement 'SHELXL-2018/1 (Sheldrick, 2018)'
_computing_structure_solution 'SHELXS97 (Sheldrick, 2008)'
_diffrn_ambient_temperature 120(2)
_diffrn_measured_fraction_theta_full 0.982
_diffrn_measured_fraction_theta_max 0.982
_diffrn_measurement_device_type 'Bruker SMART APEX II CCD area-detector'
_diffrn_measurement_method '\w and \f'
_diffrn_radiation_type MoK\a
_diffrn_radiation_wavelength 0.71073
_diffrn_reflns_av_R_equivalents 0.0200
_diffrn_reflns_av_unetI/netI 0.0112
_diffrn_reflns_Laue_measured_fraction_full 0.982
_diffrn_reflns_Laue_measured_fraction_max 0.982
_diffrn_reflns_limit_h_max 5
_diffrn_reflns_limit_h_min -5
_diffrn_reflns_limit_k_max 24
_diffrn_reflns_limit_k_min -23
_diffrn_reflns_limit_l_max 12
_diffrn_reflns_limit_l_min -12
_diffrn_reflns_number 12174
_diffrn_reflns_point_group_measured_fraction_full 0.982
_diffrn_reflns_point_group_measured_fraction_max 0.982
_diffrn_reflns_theta_full 24.999
_diffrn_reflns_theta_max 24.999
_diffrn_reflns_theta_min 2.765
_diffrn_source 'fine-focus sealed tube'
_exptl_absorpt_coefficient_mu 0.109
_exptl_absorpt_correction_T_max 0.99
_exptl_absorpt_correction_T_min 0.98
_exptl_absorpt_correction_type multi-scan
_exptl_absorpt_process_details SADABS
_exptl_crystal_colour colorless
_exptl_crystal_density_diffrn 1.403
_exptl_crystal_description block
_exptl_crystal_F_000 480
_exptl_crystal_size_max 0.21
_exptl_crystal_size_mid 0.13
_exptl_crystal_size_min 0.08
_refine_diff_density_max 0.172
_refine_diff_density_min -0.173
_refine_diff_density_rms 0.032
_refine_ls_extinction_coef 0.066(4)
_refine_ls_extinction_expression Fc^*^=kFc[1+0.001xFc^2^\l^3^/sin(2\q)]^-1/4^
_refine_ls_extinction_method 'SHELXL-2018/1 (Sheldrick 2018)'
_refine_ls_goodness_of_fit_ref 1.064
_refine_ls_hydrogen_treatment constr
_refine_ls_matrix_type full
_refine_ls_number_parameters 148
_refine_ls_number_reflns 1845
_refine_ls_number_restraints 0
_refine_ls_restrained_S_all 1.064
_refine_ls_R_factor_all 0.0266
_refine_ls_R_factor_gt 0.0260
_refine_ls_shift/su_max 0.001
_refine_ls_shift/su_mean 0.000
_refine_ls_structure_factor_coef Fsqd
_refine_ls_weighting_details 'w=1/[\s^2^(Fo^2^)+(0.0354P)^2^+0.3144P] where P=(Fo^2^+2Fc^2^)/3'
_refine_ls_weighting_scheme calc
_refine_ls_wR_factor_gt 0.0687
_refine_ls_wR_factor_ref 0.0693
_reflns_Friedel_coverage 0.000
_reflns_number_gt 1785
_reflns_number_total 1845
_reflns_threshold_expression 'I > 2\s(I)'
_cod_data_source_file c8nj02194e2.cif
_cod_data_source_block shelx_CCDC1
_cod_depositor_comments 'Adding full bibliography for 7057506--7057508.cif.'
_cod_database_code 7057507
_shelx_shelxl_version_number 2018/1
_shelx_space_group_comment
;
The symmetry employed for this shelxl refinement is uniquely defined
by the following loop, which should always be used as a source of
symmetry information in preference to the above space-group names.
They are only intended as comments.
;

loop_
_space_group_symop_operation_xyz
'x, y, z'
'-x+1/2, y+1/2, -z+1/2'
'-x, -y, -z'
'x-1/2, -y-1/2, z-1/2'

loop_
_atom_site_label
_atom_site_type_symbol
_atom_site_fract_x
_atom_site_fract_y
_atom_site_fract_z
_atom_site_U_iso_or_equiv
_atom_site_adp_type
_atom_site_occupancy
_atom_site_site_symmetry_order
_atom_site_calc_flag
_atom_site_refinement_flags_posn
_atom_site_refinement_flags_adp
O4 O 0.40639(14) 0.17498(3) 0.83821(6) 0.01778(19) Uani 1 1 d . .
O3 O 0.42823(13) 0.23136(3) 1.01830(6) 0.01618(18) Uani 1 1 d . .
C4 C 0.32753(18) 0.18721(4) 0.94220(8) 0.0126(2) Uani 1 1 d . .
C3 C 0.09774(19) 0.14702(5) 0.98501(9) 0.0139(2) Uani 1 1 d . .
H3A H -0.045959 0.176050 1.004621 0.017 Uiso 1 1 calc R U
H3B H 0.167037 0.124128 1.062185 0.017 Uiso 1 1 calc R U
C2 C -0.02387(19) 0.09783(5) 0.88688(9) 0.0146(2) Uani 1 1 d . .
H2D H -0.104593 0.120774 0.811610 0.018 Uiso 1 1 calc R U
H2C H 0.121236 0.070404 0.863176 0.018 Uiso 1 1 calc R U
C1 C -0.23695(19) 0.05600(4) 0.93421(9) 0.0135(2) Uani 1 1 d . .
O2 O -0.34878(14) 0.01334(3) 0.84983(6) 0.01904(19) Uani 1 1 d . .
H2 H -0.458219 -0.009304 0.881883 0.029 Uiso 1 1 calc R U
O1 O -0.30020(14) 0.05964(3) 1.04142(6) 0.01767(19) Uani 1 1 d . .
N1 N -0.18543(16) 0.31373(4) 0.95976(7) 0.0140(2) Uani 1 1 d . .
H1 H -0.307212 0.287312 0.980588 0.017 Uiso 1 1 calc R U
N2 N -0.22656(17) 0.26542(4) 0.76259(8) 0.0164(2) Uani 1 1 d . .
H2A H -0.345754 0.239209 0.786478 0.020 Uiso 1 1 calc R U
H2B H -0.181854 0.262573 0.687313 0.020 Uiso 1 1 calc R U
C9 C -0.11192(18) 0.31014(4) 0.84168(8) 0.0132(2) Uani 1 1 d . .
C8 C 0.08451(19) 0.35533(5) 0.80810(9) 0.0143(2) Uani 1 1 d . .
H8 H 0.138318 0.353858 0.727567 0.017 Uiso 1 1 calc R U
C7 C 0.19517(19) 0.40098(5) 0.89315(9) 0.0155(2) Uani 1 1 d . .
C5 C -0.07267(19) 0.35782(5) 1.04650(9) 0.0158(2) Uani 1 1 d . .
H5 H -0.124757 0.357881 1.127413 0.019 Uiso 1 1 calc R U
C6 C 0.1146(2) 0.40171(5) 1.01688(9) 0.0167(2) Uani 1 1 d . .
H6 H 0.189308 0.431872 1.076635 0.020 Uiso 1 1 calc R U
C10 C 0.3971(2) 0.44997(5) 0.85683(9) 0.0182(2) Uani 1 1 d . .
H10A H 0.441797 0.440080 0.773792 0.027 Uiso 1 1 calc R U
H10B H 0.559991 0.448489 0.916794 0.027 Uiso 1 1 calc R U
H10C H 0.318464 0.492662 0.856694 0.027 Uiso 1 1 calc R U

loop_
_atom_site_aniso_label
_atom_site_aniso_U_11
_atom_site_aniso_U_22
_atom_site_aniso_U_33
_atom_site_aniso_U_23
_atom_site_aniso_U_13
_atom_site_aniso_U_12
O4 0.0194(4) 0.0204(4) 0.0148(4) -0.0033(3) 0.0069(3) -0.0058(3)
O3 0.0186(4) 0.0161(4) 0.0146(3) -0.0027(3) 0.0052(3) -0.0050(3)
C4 0.0119(4) 0.0127(5) 0.0133(4) 0.0024(4) 0.0016(3) 0.0016(3)
C3 0.0142(5) 0.0144(5) 0.0137(5) -0.0002(4) 0.0035(3) -0.0007(4)
C2 0.0134(5) 0.0151(5) 0.0159(5) -0.0008(4) 0.0039(4) -0.0005(4)
C1 0.0118(5) 0.0121(4) 0.0164(5) 0.0001(4) 0.0004(4) 0.0021(3)
O2 0.0199(4) 0.0188(4) 0.0195(4) -0.0051(3) 0.0070(3) -0.0083(3)
O1 0.0195(4) 0.0190(4) 0.0150(4) -0.0010(3) 0.0042(3) -0.0062(3)
N1 0.0139(4) 0.0145(4) 0.0139(4) 0.0028(3) 0.0036(3) -0.0013(3)
N2 0.0195(4) 0.0171(4) 0.0135(4) -0.0008(3) 0.0064(3) -0.0056(3)
C9 0.0126(5) 0.0133(5) 0.0138(5) 0.0033(3) 0.0019(4) 0.0027(3)
C8 0.0145(5) 0.0163(5) 0.0125(5) 0.0030(4) 0.0035(4) 0.0006(4)
C7 0.0132(5) 0.0158(5) 0.0167(5) 0.0035(4) -0.0005(4) 0.0018(4)
C5 0.0184(5) 0.0184(5) 0.0109(4) 0.0012(4) 0.0024(4) 0.0017(4)
C6 0.0183(5) 0.0174(5) 0.0137(5) -0.0005(4) -0.0007(4) -0.0017(4)
C10 0.0180(5) 0.0193(5) 0.0170(5) 0.0022(4) 0.0010(4) -0.0049(4)

loop_
_atom_type_symbol
_atom_type_description
_atom_type_scat_dispersion_real
_atom_type_scat_dispersion_imag
_atom_type_scat_source
C C 0.0033 0.0016 'International Tables Vol C Tables 4.2.6.8 and 6.1.1.4'
H H 0.0000 0.0000 'International Tables Vol C Tables 4.2.6.8 and 6.1.1.4'
N N 0.0061 0.0033 'International Tables Vol C Tables 4.2.6.8 and 6.1.1.4'
O O 0.0106 0.0060 'International Tables Vol C Tables 4.2.6.8 and 6.1.1.4'

loop_
_geom_angle_atom_site_label_1
_geom_angle_atom_site_label_2
_geom_angle_atom_site_label_3
_geom_angle
O4 C4 O3 124.62(9)
O4 C4 C3 119.15(8)
O3 C4 C3 116.23(8)
C4 C3 C2 113.54(8)
C4 C3 H3A 108.9
C2 C3 H3A 108.9
C4 C3 H3B 108.9
C2 C3 H3B 108.9
H3A C3 H3B 107.7
C1 C2 C3 112.56(8)
C1 C2 H2D 109.1
C3 C2 H2D 109.1
C1 C2 H2C 109.1
C3 C2 H2C 109.1
H2D C2 H2C 107.8
O1 C1 O2 122.63(9)
O1 C1 C2 123.64(8)
O2 C1 C2 113.73(8)
C1 O2 H2 109.5
C9 N1 C5 122.07(8)
C9 N1 H1 119.0
C5 N1 H1 119.0
C9 N2 H2A 120.0
C9 N2 H2B 120.0
H2A N2 H2B 120.0
N2 C9 N1 118.98(8)
N2 C9 C8 122.95(9)
N1 C9 C8 118.06(8)
C7 C8 C9 120.62(9)
C7 C8 H8 119.7
C9 C8 H8 119.7
C8 C7 C6 118.95(9)
C8 C7 C10 120.76(9)
C6 C7 C10 120.28(9)
C6 C5 N1 121.11(9)
C6 C5 H5 119.4
N1 C5 H5 119.4
C5 C6 C7 119.15(9)
C5 C6 H6 120.4
C7 C6 H6 120.4
C7 C10 H10A 109.5
C7 C10 H10B 109.5
H10A C10 H10B 109.5
C7 C10 H10C 109.5
H10A C10 H10C 109.5
H10B C10 H10C 109.5

loop_
_geom_bond_atom_site_label_1
_geom_bond_atom_site_label_2
_geom_bond_distance
O4 C4 1.2453(12)
O3 C4 1.2744(11)
C4 C3 1.5196(13)
C3 C2 1.5209(13)
C3 H3A 0.9700
C3 H3B 0.9700
C2 C1 1.4952(13)
C2 H2D 0.9700
C2 H2C 0.9700
C1 O1 1.2235(12)
C1 O2 1.3242(12)
O2 H2 0.8200
N1 C9 1.3543(12)
N1 C5 1.3609(13)
N1 H1 0.8600
N2 C9 1.3237(12)
N2 H2A 0.8600
N2 H2B 0.8600
C9 C8 1.4213(13)
C8 C7 1.3682(14)
C8 H8 0.9300
C7 C6 1.4239(14)
C7 C10 1.5021(13)
C5 C6 1.3577(14)
C5 H5 0.9300
C6 H6 0.9300
C10 H10A 0.9600
C10 H10B 0.9600
C10 H10C 0.9600

loop_
_geom_torsion_atom_site_label_1
_geom_torsion_atom_site_label_2
_geom_torsion_atom_site_label_3
_geom_torsion_atom_site_label_4
_geom_torsion
O4 C4 C3 C2 -3.99(12)
O3 C4 C3 C2 176.75(8)
C4 C3 C2 C1 176.32(7)
C3 C2 C1 O1 -2.13(13)
C3 C2 C1 O2 179.11(8)
C5 N1 C9 N2 178.95(8)
C5 N1 C9 C8 -1.59(13)
N2 C9 C8 C7 179.45(9)
N1 C9 C8 C7 0.01(13)
C9 C8 C7 C6 1.25(14)
C9 C8 C7 C10 -178.32(8)
C9 N1 C5 C6 1.88(14)
N1 C5 C6 C7 -0.53(14)
C8 C7 C6 C5 -1.00(14)
C10 C7 C6 C5 178.58(9)
